data_2007428
loop_
_publ_author_name
' George, Mathew'
'Das, Suresh'
'Ashokan, C. V.'
'Rath, Nigam P.'
'George, M. V.'

_publ_section_title
;2-Phenyl-3-(5,6,7,7a-tetrahydro-1<i>H</i>,3<i>H</i>-pyrrolo[1,2-<i>c</i>]oxazol-3-ylidene)-1-propene-1,1-dicarbonitrile
 and 4-(4-Methoxyphenyl)-2,6-bis(methylthio)pyridine-3-carbonitrile
;
_journal_issue 7
_journal_name_full 'Acta Crystallographica Section C'
_journal_page_first 1033
_journal_page_last 1036
_journal_paper_doi 10.1107/S0108270197018398
_journal_volume 54
_journal_year 1998
_chemical_formula_iupac 'C17 H15 N3 O, 0.5C6 H6'
_chemical_formula_sum 'C20 H18 N3 O'
_chemical_formula_weight 316.37
_chemical_name_systematic
;
 ?
;
_space_group_IT_number 96
_symmetry_cell_setting tetragonal
_symmetry_space_group_name_Hall 'P 4nw 2abw'
_symmetry_space_group_name_H-M 'P 43 21 2'
_audit_creation_method SHELXL
_cell_angle_alpha 90.00
_cell_angle_beta 90.00
_cell_angle_gamma 90.00
_cell_formula_units_Z 8
_cell_length_a 9.87690(10)
_cell_length_b 9.87690(10)
_cell_length_c 35.3642(2)
_cell_measurement_reflns_used 8192
_cell_measurement_temperature 223(2)
_cell_measurement_theta_max 25.0
_cell_measurement_theta_min 2.0
_cell_volume 3449.89(5)
_computing_cell_refinement 'SAINT (Siemens, 1996a)'
_computing_data_collection 'SMART (Siemens, 1996b)'
_computing_data_reduction SAINT
_computing_molecular_graphics SHELXTL-Plus
_computing_publication_material SHELXTL-Plus
_computing_structure_refinement SHELXTL-Plus
_computing_structure_solution SHELXTL-Plus
_diffrn_ambient_temperature 223(2)
_diffrn_measurement_device 'Siemens CCD'
_diffrn_measurement_method '\w scans'
_diffrn_radiation_monochromator graphite
_diffrn_radiation_source 'normal-focus sealed tube'
_diffrn_radiation_type MoK\a
_diffrn_radiation_wavelength 0.71073
_diffrn_reflns_av_R_equivalents 0.10
_diffrn_reflns_av_sigmaI/netI 0.0345
_diffrn_reflns_limit_h_max 9
_diffrn_reflns_limit_h_min -8
_diffrn_reflns_limit_k_max 13
_diffrn_reflns_limit_k_min 0
_diffrn_reflns_limit_l_max 47
_diffrn_reflns_limit_l_min 0
_diffrn_reflns_number 73530
_diffrn_reflns_theta_max 27.00
_diffrn_reflns_theta_min 2.14
_diffrn_standards_decay_% 0
_diffrn_standards_interval_count 'area detector, see expt'
_diffrn_standards_number 'see expt'
_exptl_absorpt_coefficient_mu 0.077
_exptl_absorpt_correction_type none
_exptl_crystal_colour yellow
_exptl_crystal_density_diffrn 1.218
_exptl_crystal_density_meas ?
_exptl_crystal_density_method none
_exptl_crystal_description irregular
_exptl_crystal_F_000 1336
_exptl_crystal_size_max 0.40
_exptl_crystal_size_mid 0.30
_exptl_crystal_size_min 0.20
_refine_diff_density_max 0.133
_refine_diff_density_min -0.127
_refine_ls_abs_structure_details 'Flack (1983) parameter = -0.4(20)'
_refine_ls_extinction_coef 0.0036(6)
_refine_ls_extinction_method SHELXTL-Plus_(Shedrick,_1995)
_refine_ls_goodness_of_fit_all 1.043
_refine_ls_goodness_of_fit_obs 1.110
_refine_ls_hydrogen_treatment 'H atoms riding'
_refine_ls_matrix_type full
_refine_ls_number_parameters 219
_refine_ls_number_reflns 3767
_refine_ls_number_restraints 0
_refine_ls_restrained_S_all 1.060
_refine_ls_restrained_S_obs 1.110
_refine_ls_R_factor_all 0.0784
_refine_ls_R_factor_obs .0504
_refine_ls_shift/esd_max 0.000
_refine_ls_shift/esd_mean 0.000
_refine_ls_structure_factor_coef Fsqd
_refine_ls_weighting_details 'w = 1/[\s^2^(Fo^2^)+(0.0528P)^2^+0.4285P] where P=(Fo^2^+2Fc^2^)/3'
_refine_ls_weighting_scheme calc
_refine_ls_wR_factor_all 0.1175
_refine_ls_wR_factor_obs .1030
_reflns_number_observed 2701
_reflns_number_total 3773
_reflns_observed_criterion >2sigma(I)
_cod_data_source_file fr1077.cif
_cod_data_source_block 3a
_cod_depositor_comments
;
The following automatic conversions were performed:
'_symmetry_cell_setting' value 'Tetragonal' changed to 'tetragonal'
according to '/home/saulius/struct/CIF-dictionaries/cif_core.dic'
dictionary named 'cif_core.dic' version 2.4.1 from 2010-06-29.

Automatic conversion script
Id: cif_fix_enum 1527 2010-12-29 10:47:43Z saulius 

The following automatic conversions were performed:

'_exptl_crystal_density_meas' value 'not measured' was changed to '?'
- the value is perceived as not measured.

Automatic conversion script
Id: cif_fix_values 3008 2015-01-20 13:52:24Z robertas 

The following automatic conversions were performed:

'_refine_ls_weighting_scheme' value 'calc w =
1/[\s^2^(Fo^2^)+(0.0528P)^2^+0.4285P] where P=(Fo^2^+2Fc^2^)/3' was
changed to 'calc'. New tag '_refine_ls_weighting_details' was
created. The value of the new tag was set to 'w =
1/[\s^2^(Fo^2^)+(0.0528P)^2^+0.4285P] where P=(Fo^2^+2Fc^2^)/3'.

Automatic conversion script
Id: cif_fix_values 3143 2015-03-26 13:38:13Z robertas 
;
_cod_database_code 2007428

loop_
_symmetry_equiv_pos_as_xyz
'x, y, z'
'-x, -y, z+1/2'
'-y+1/2, x+1/2, z+3/4'
'y+1/2, -x+1/2, z+1/4'
'-x+1/2, y+1/2, -z+3/4'
'x+1/2, -y+1/2, -z+1/4'
'y, x, -z'
'-y, -x, -z+1/2'

loop_
_atom_site_aniso_label
_atom_site_aniso_U_11
_atom_site_aniso_U_22
_atom_site_aniso_U_33
_atom_site_aniso_U_12
_atom_site_aniso_U_13
_atom_site_aniso_U_23
O2' .0601(10) .0522(9) .0439(8) .0070(7) -.0010(6) -.0069(6)
N1 .0712(14) .090(2) .0489(12) .0132(12) .0031(10) -.0092(11)
N2 .0717(14) .0535(13) .097(2) .0119(11) .0022(12) -.0117(12)
N3'A .0490(10) .0440(9) .0544(10) .0039(8) .0032(8) -.0050(8)
C1' .0654(14) .0659(14) .0488(12) .0067(12) -.0014(10) -.0201(11)
C1 .0424(10) .0487(12) .0456(11) .0035(10) -.0001(9) -.0065(9)
C2 .0326(10) .0463(11) .0435(10) -.0021(8) .0030(8) -.0030(9)
C3' .0411(11) .0482(12) .0425(11) -.0013(9) .0010(8) -.0010(9)
C3 .0448(11) .0472(12) .0402(10) .0018(8) .0013(9) -.0032(9)
C4' .0623(13) .0584(14) .0623(14) .0117(11) .0006(11) .0105(11)
C4 .0459(11) .0623(14) .0491(13) .0078(10) .0017(10) -.0138(11)
C5' .0523(13) .0554(14) .092(2) .0102(11) .0114(13) .0071(13)
C5 .0462(12) .0547(15) .0592(13) .0024(10) .0026(10) -.0128(11)
C6'A .0464(11) .0515(12) .0648(14) -.0030(10) .0000(10) -.0161(11)
C6' .0499(13) .0488(13) .087(2) .0029(10) .0099(12) -.0111(12)
C6 .0400(10) .0423(11) .0444(10) .0033(9) .0017(8) -.0044(9)
C7 .0401(12) .100(2) .0622(14) -.0018(12) -.0003(10) .0190(14)
C8 .0511(14) .144(3) .0638(15) .013(2) -.0045(12) .030(2)
C9 .073(2) .087(2) .0567(14) .0124(14) .0035(13) .0223(13)
C10 .0639(15) .0712(15) .0526(13) -.0124(13) .0092(11) .0038(11)
C11 .0425(12) .0690(14) .0505(12) -.0084(10) .0003(10) -.0005(10)
C1S .101(2) .101(2) .100(3) -.015(3) .009(2) -.009(2)
C2S .139(3) .074(2) .084(2) .023(2) .026(2) .004(2)
C3S .082(2) .134(3) .063(2) .031(2) .0117(15) .019(2)
C4S .097(2) .097(2) .064(2) -.012(3) -.008(2) .008(2)

loop_
_atom_site_label
_atom_site_fract_x
_atom_site_fract_y
_atom_site_fract_z
_atom_site_U_iso_or_equiv
_atom_site_thermal_displace_type
_atom_site_calc_flag
_atom_site_refinement_flags
_atom_site_occupancy
_atom_site_disorder_group
_atom_site_type_symbol
O2' .70980(15) .47391(14) .07500(4) .0521(4) Uani d . 1 . O
N1 .6390(2) .6815(2) .23384(6) .0701(6) Uani d . 1 . N
N2 .5432(2) 1.0106(2) .15521(7) .0739(6) Uani d . 1 . N
N3'A .7479(2) .3203(2) .11890(5) .0491(4) Uani d . 1 . N
C1' .7676(2) .3567(2) .05503(6) .0601(6) Uani d . 1 . C
H1'A .8595(2) .3768(2) .04617(6) .072 Uiso calc R 1 . H
H1'B .7115(2) .3320(2) .03324(6) .072 Uiso calc R 1 . H
C1 .6237(2) .7653(2) .16503(5) .0456(5) Uani d . 1 . C
C2 .6550(2) .6798(2) .13463(5) .0408(4) Uani d . 1 . C
C3' .7193(2) .4497(2) .11213(5) .0439(5) Uani d . 1 . C
C3 .6940(2) .5457(2) .14001(5) .0441(5) Uani d . 1 . C
H3A .7044(2) .5170(2) .16518(5) .053 Uiso calc R 1 . H
C4' .8160(2) .2602(2) .15152(6) .0610(6) Uani d . 1 . C
H4'A .7513(2) .2378(2) .17158(6) .073 Uiso calc R 1 . H
H4'B .8854(2) .3210(2) .16171(6) .073 Uiso calc R 1 . H
C4 .6317(2) .7197(2) .20332(6) .0525(5) Uani d . 1 . C
C5' .8793(2) .1326(2) .13461(7) .0667(6) Uani d . 1 . C
H5'A .9665(2) .1126(2) .14663(7) .080 Uiso calc R 1 . H
H5'B .8192(2) .0545(2) .13781(7) .080 Uiso calc R 1 . H
C5 .5796(2) .9009(2) .15940(6) .0533(6) Uani d . 1 . C
C6'A .7696(2) .2438(2) .08382(6) .0542(5) Uani d . 1 . C
H6'A .6935(2) .1805(2) .07935(6) .065 Uiso calc R 1 . H
C6' .8983(2) .1658(2) .09276(7) .0617(6) Uani d . 1 . C
H6'B .9790(2) .2217(2) .08866(7) .074 Uiso calc R 1 . H
H6'C .9053(2) .0834(2) .07748(7) .074 Uiso calc R 1 . H
C6 .6419(2) .7416(2) .09625(5) .0422(4) Uani d . 1 . C
C7 .5179(2) .7467(3) .07829(6) .0673(7) Uani d . 1 . C
H7A .4418(2) .7076(3) .08993(6) .081 Uiso calc R 1 . H
C8 .5041(3) .8085(3) .04344(7) .0863(10) Uani d . 1 . C
H8A .4194(3) .8103(3) .03132(7) .104 Uiso calc R 1 . H
C9 .6146(3) .8673(3) .02660(7) .0723(7) Uani d . 1 . C
H9A .6052(3) .9104(3) .00304(7) .087 Uiso calc R 1 . H
C10 .7379(2) .8635(2) .04387(6) .0626(6) Uani d . 1 . C
H10A .8135(2) .9034(2) .03219(6) .075 Uiso calc R 1 . H
C11 .7516(2) .8007(2) .07856(6) .0540(5) Uani d . 1 . C
H11A .8369(2) .7982(2) .09031(6) .065 Uiso calc R 1 . H
C1S .3822(4) .3822(4) .0000 .1008(14) Uani d S 1 . C
H1SA .4495(4) .4495(4) .0000 .121 Uiso calc SR 1 . H
C2S .2486(4) .4173(3) .00247(9) .0991(10) Uani d . 1 . C
H2SA .2235(4) .5089(3) .00435(9) .119 Uiso calc R 1 . H
C3S .1516(3) .3180(4) .00219(8) .0930(10) Uani d . 1 . C
H3SA .0598(3) .3424(4) .00355(8) .112 Uiso calc R 1 . H
C4S .1859(3) .1859(3) .0000 .0860(12) Uani d S 1 . C
H4SA .1186(3) .1186(3) .0000 .103 Uiso calc SR 1 . H

loop_
_atom_type_symbol
_atom_type_description
_atom_type_scat_dispersion_real
_atom_type_scat_dispersion_imag
_atom_type_scat_source
C C 0.0033 0.0016 'International Tables Vol C Tables 4.2.6.8 and 6.1.1.4'
H H 0.0000 0.0000 'International Tables Vol C Tables 4.2.6.8 and 6.1.1.4'
N N 0.0061 0.0033 'International Tables Vol C Tables 4.2.6.8 and 6.1.1.4'
O O 0.0106 0.0060 'International Tables Vol C Tables 4.2.6.8 and 6.1.1.4'

loop_
_geom_angle_atom_site_label_1
_geom_angle_atom_site_label_2
_geom_angle_atom_site_label_3
_geom_angle_site_symmetry_1
_geom_angle
C3' O2' C1' . 107.6(2)
C3' N3'A C4' . 129.1(2)
C3' N3'A C6'A . 111.9(2)
C4' N3'A C6'A . 113.0(2)
O2' C1' C6'A . 105.2(2)
C2 C1 C5 . 121.8(2)
C2 C1 C4 . 121.6(2)
C5 C1 C4 . 116.5(2)
C3 C2 C1 . 122.0(2)
C3 C2 C6 . 122.5(2)
C1 C2 C6 . 115.6(2)
N3'A C3' O2' . 111.3(2)
N3'A C3' C3 . 124.4(2)
O2' C3' C3 . 124.1(2)
C3' C3 C2 . 127.0(2)
N3'A C4' C5' . 102.4(2)
N1 C4 C1 . 179.0(2)
C6' C5' C4' . 104.6(2)
N2 C5 C1 . 179.3(2)
N3'A C6'A C1' . 100.8(2)
N3'A C6'A C6' . 101.9(2)
C1' C6'A C6' . 121.6(2)
C6'A C6' C5' . 102.0(2)
C7 C6 C11 . 118.2(2)
C7 C6 C2 . 120.6(2)
C11 C6 C2 . 121.1(2)
C6 C7 C8 . 120.9(2)
C9 C8 C7 . 119.7(2)
C10 C9 C8 . 120.3(2)
C9 C10 C11 . 119.9(2)
C6 C11 C10 . 121.0(2)
C2S C1S C2S 7 119.6(5)
C1S C2S C3S . 119.5(3)
C4S C3S C2S . 121.1(3)
C3S C4S C3S 7 119.2(5)

loop_
_geom_bond_atom_site_label_1
_geom_bond_atom_site_label_2
_geom_bond_site_symmetry_2
_geom_bond_distance
_geom_bond_publ_flag
O2' C3' . 1.338(2) ?
O2' C1' . 1.471(2) ?
N1 C4 . 1.146(3) ?
N2 C5 . 1.151(3) ?
N3'A C3' . 1.330(2) ?
N3'A C4' . 1.462(3) ?
N3'A C6'A . 1.469(2) ?
C1' C6'A . 1.510(3) ?
C1 C2 . 1.401(3) ?
C1 C5 . 1.422(3) ?
C1 C4 . 1.429(3) ?
C2 C3 . 1.393(3) ?
C2 C6 . 1.494(3) ?
C3' C3 . 1.390(3) ?
C4' C5' . 1.529(3) ?
C5' C6' . 1.527(3) ?
C6'A C6' . 1.520(3) ?
C6 C7 . 1.380(3) ?
C6 C11 . 1.381(3) ?
C7 C8 . 1.382(3) ?
C8 C9 . 1.372(4) ?
C9 C10 . 1.363(3) ?
C10 C11 . 1.381(3) ?
C1S C2S 7 1.367(4) ?
C1S C2S . 1.367(4) ?
C2S C3S . 1.371(5) ?
C3S C4S . 1.351(4) ?
C4S C3S 7 1.351(4) ?

loop_
_geom_torsion_atom_site_label_1
_geom_torsion_atom_site_label_2
_geom_torsion_atom_site_label_3
_geom_torsion_atom_site_label_4
_geom_torsion_site_symmetry_1
_geom_torsion_site_symmetry_4
_geom_torsion
C3' O2' C1' C6'A . . 18.1(2)
C5 C1 C2 C3 . . -177.9(2)
C4 C1 C2 C3 . . 0.7(3)
C5 C1 C2 C6 . . 1.3(3)
C4 C1 C2 C6 . . 180.0(2)
C4' N3'A C3' O2' . . 154.1(2)
C6'A N3'A C3' O2' . . 3.8(2)
C4' N3'A C3' C3 . . -29.7(3)
C6'A N3'A C3' C3 . . 180.0(2)
C1' O2' C3' N3'A . . -13.9(2)
C1' O2' C3' C3 . . 169.8(2)
N3'A C3' C3 C2 . . -175.4(2)
O2' C3' C3 C2 . . 0.3(3)
C1 C2 C3 C3' . . 175.8(2)
C6 C2 C3 C3' . . -3.4(3)
C3' N3'A C4' C5' . . -152.6(2)
C6'A N3'A C4' C5' . . -2.5(2)
C2 C1 C4 N1 . . 10.(14)
C5 C1 C4 N1 . . -17.E1(10)
N3'A C4' C5' C6' . . 26.0(2)
C2 C1 C5 N2 . . 15.E1(3)
C4 C1 C5 N2 . . -2.E1(3)
C3' N3'A C6'A C1' . . 7.6(2)
C4' N3'A C6'A C1' . . -147.7(2)
C3' N3'A C6'A C6' . . 133.5(2)
C4' N3'A C6'A C6' . . -21.8(2)
O2' C1' C6'A N3'A . . -14.8(2)
O2' C1' C6'A C6' . . -126.2(2)
N3'A C6'A C6' C5' . . 36.6(2)
C1' C6'A C6' C5' . . 147.4(2)
C4' C5' C6' C6'A . . -39.5(2)
C3 C2 C6 C7 . . 95.5(2)
C1 C2 C6 C7 . . -83.7(2)
C3 C2 C6 C11 . . -87.6(2)
C1 C2 C6 C11 . . 93.2(2)
C11 C6 C7 C8 . . 0.4(4)
C2 C6 C7 C8 . . 177.4(2)
C6 C7 C8 C9 . . -0.9(5)
C7 C8 C9 C10 . . 0.8(5)
C8 C9 C10 C11 . . -0.3(4)
C7 C6 C11 C10 . . 0.1(3)
C2 C6 C11 C10 . . -176.9(2)
C9 C10 C11 C6 . . -0.1(4)
C2S C1S C2S C3S 7 . -0.4(2)
C1S C2S C3S C4S . . 0.8(4)
C2S C3S C4S C3S . 7 -0.4(2)
